data_2206232
loop_
_publ_author_name
'Ma, Ji-Long'
'You, Zhong-Lu'
'Zhu, Hai-Liang'

_publ_section_title Di-\m~2~-acetato-bis[\m~2~-<i>N</i>,<i>N</i>'-bis(salicylidene)butane-1,4-diaminato]trimanganese(II)
_journal_issue 7
_journal_name_full 'Acta Crystallographica Section E'
_journal_page_first m1286
_journal_page_last m1288
_journal_paper_doi 10.1107/S1600536805017423
_journal_volume 61
_journal_year 2005
_chemical_formula_iupac '[Mn3 (C18 H18 N2 O2)2 (C2 H3 O2)2]'
_chemical_formula_moiety 'C40 H42 Mn3 N4 O8'
_chemical_formula_sum 'C40 H42 Mn3 N4 O8'
_chemical_formula_weight 871.60
_chemical_name_systematic
;
Di-\m~2~-acetato-bis[\m~2~-N,N'-bis(salicylidene)butane-1,4-
diaminato]trimanganese(II)
;
_space_group_IT_number 14
_symmetry_cell_setting monoclinic
_symmetry_space_group_name_Hall '-P 2ybc'
_symmetry_space_group_name_H-M 'P 1 21/c 1'
_atom_sites_solution_hydrogens geom
_atom_sites_solution_primary direct
_atom_sites_solution_secondary difmap
_audit_creation_method SHELXL-97
_cell_angle_alpha 90.00
_cell_angle_beta 95.126(10)
_cell_angle_gamma 90.00
_cell_formula_units_Z 2
_cell_length_a 9.190(5)
_cell_length_b 16.756(9)
_cell_length_c 12.690(7)
_cell_measurement_reflns_used 1726
_cell_measurement_temperature 298(2)
_cell_measurement_theta_max 21.073
_cell_measurement_theta_min 2.536
_cell_volume 1946.3(18)
_computing_cell_refinement 'SAINT (Bruker, 1998)'
_computing_data_collection 'SMART (Bruker, 1998)'
_computing_data_reduction SAINT
_computing_molecular_graphics 'SHELXTL (Sheldrick, 1997b)'
_computing_publication_material SHELXTL
_computing_structure_refinement 'SHELXL97 (Sheldrick, 1997a)'
_computing_structure_solution 'SHELXS97 (Sheldrick, 1997a)'
_diffrn_ambient_temperature 298(2)
_diffrn_measured_fraction_theta_full 1.000
_diffrn_measured_fraction_theta_max 1.000
_diffrn_measurement_device_type 'Bruker SMART CCD area-detector'
_diffrn_measurement_method \w
_diffrn_radiation_monochromator graphite
_diffrn_radiation_source 'fine-focus sealed tube'
_diffrn_radiation_type MoK\a
_diffrn_radiation_wavelength 0.71073
_diffrn_reflns_av_R_equivalents 0.0534
_diffrn_reflns_av_sigmaI/netI 0.0867
_diffrn_reflns_limit_h_max 10
_diffrn_reflns_limit_h_min -10
_diffrn_reflns_limit_k_max 19
_diffrn_reflns_limit_k_min -17
_diffrn_reflns_limit_l_max 15
_diffrn_reflns_limit_l_min -9
_diffrn_reflns_number 10096
_diffrn_reflns_theta_full 25.03
_diffrn_reflns_theta_max 25.03
_diffrn_reflns_theta_min 2.02
_diffrn_standards_decay_% 0
_diffrn_standards_interval_count 0
_diffrn_standards_interval_time 0
_diffrn_standards_number 0
_exptl_absorpt_coefficient_mu 1.016
_exptl_absorpt_correction_T_max 0.8965
_exptl_absorpt_correction_T_min 0.7853
_exptl_absorpt_correction_type multi-scan
_exptl_absorpt_process_details '(SADABS; Sheldrick, 1996)'
_exptl_crystal_colour brown
_exptl_crystal_density_diffrn 1.487
_exptl_crystal_density_method 'not measured'
_exptl_crystal_description block
_exptl_crystal_F_000 898
_exptl_crystal_size_max 0.25
_exptl_crystal_size_mid 0.18
_exptl_crystal_size_min 0.11
_refine_diff_density_max 0.309
_refine_diff_density_min -0.290
_refine_ls_extinction_method none
_refine_ls_goodness_of_fit_ref 0.835
_refine_ls_hydrogen_treatment constr
_refine_ls_matrix_type full
_refine_ls_number_parameters 250
_refine_ls_number_reflns 3432
_refine_ls_number_restraints 0
_refine_ls_restrained_S_all 0.835
_refine_ls_R_factor_all 0.0799
_refine_ls_R_factor_gt 0.0405
_refine_ls_shift/su_max 0.000
_refine_ls_shift/su_mean 0.000
_refine_ls_structure_factor_coef Fsqd
_refine_ls_weighting_details 'w = 1/[\s^2^(Fo^2^)+(0.0369P)^2^] where P = (Fo^2^+2Fc^2^)/3'
_refine_ls_weighting_scheme calc
_refine_ls_wR_factor_gt 0.0793
_refine_ls_wR_factor_ref 0.0878
_reflns_number_gt 2059
_reflns_number_total 3432
_reflns_threshold_expression I>2\s(I)
_cod_data_source_file lh6439.cif
_cod_data_source_block I
_cod_depositor_comments
;
The following automatic conversions were performed:
'_symmetry_cell_setting' value 'Monoclinic' changed to 'monoclinic'
according to '/home/saulius/struct/CIF-dictionaries/cif_core.dic'
dictionary named 'cif_core.dic' version 2.4.1 from 2010-06-29.

Automatic conversion script
Id: cif_fix_enum 1527 2010-12-29 10:47:43Z saulius 

The following automatic conversions were performed:

'_symmetry_cell_setting' value 'Monoclinic' changed to 'monoclinic'
according to /home/saulius/struct/CIF-dictionaries/cif_core.dic
dictionary named 'cif_core.dic' version 2.4.1 from 2010-06-29.

Automatic conversion script
Id: cif_fix_values 1715 2011-07-08 13:25:40Z adriana 
;
_cod_original_cell_volume 1946.3(19)
_cod_original_sg_symbol_H-M 'P 21/c'
_cod_database_code 2206232
_cod_database_fobs_code 2206232

loop_
_symmetry_equiv_pos_as_xyz
'x, y, z'
'-x, y+1/2, -z+1/2'
'-x, -y, -z'
'x, -y-1/2, z-1/2'

loop_
_atom_site_label
_atom_site_fract_x
_atom_site_fract_y
_atom_site_fract_z
_atom_site_U_iso_or_equiv
_atom_site_adp_type
_atom_site_calc_flag
_atom_site_refinement_flags
_atom_site_occupancy
_atom_site_type_symbol
Mn1 0.70571(6) 0.13784(3) 0.58833(4) 0.04214(18) Uani d . 1 Mn
Mn2 0.5000 0.0000 0.5000 0.0385(2) Uani d S 1 Mn
O1 0.7027(2) 0.05511(12) 0.46364(18) 0.0423(6) Uani d . 1 O
O2 0.5924(2) 0.04611(12) 0.65533(19) 0.0433(6) Uani d . 1 O
O3 0.5555(3) 0.21430(14) 0.5078(2) 0.0563(7) Uani d . 1 O
O4 0.3948(2) 0.11671(13) 0.47353(19) 0.0494(7) Uani d . 1 O
N1 0.9329(3) 0.15677(16) 0.5644(2) 0.0435(8) Uani d . 1 N
N2 0.7267(3) 0.18880(17) 0.7467(3) 0.0486(8) Uani d . 1 N
C1 1.0012(4) 0.1214(2) 0.4950(3) 0.0429(9) Uani d . 1 C
H1 1.1013 0.1306 0.4990 0.052 Uiso calc R 1 H
C2 0.9449(4) 0.06907(19) 0.4110(3) 0.0358(8) Uani d . 1 C
C3 0.8007(4) 0.03711(19) 0.3989(3) 0.0368(9) Uani d . 1 C
C4 0.7675(4) -0.0149(2) 0.3147(3) 0.0462(10) Uani d . 1 C
H4 0.6757 -0.0386 0.3073 0.055 Uiso calc R 1 H
C5 0.8644(4) -0.0324(2) 0.2427(3) 0.0541(11) Uani d . 1 C
H5 0.8363 -0.0658 0.1860 0.065 Uiso calc R 1 H
C6 1.0042(4) -0.0009(2) 0.2531(3) 0.0556(11) Uani d . 1 C
H6 1.0705 -0.0123 0.2039 0.067 Uiso calc R 1 H
C7 1.0416(4) 0.0472(2) 0.3373(3) 0.0489(10) Uani d . 1 C
H7 1.1366 0.0667 0.3464 0.059 Uiso calc R 1 H
C8 1.0215(4) 0.2054(2) 0.6427(3) 0.0589(12) Uani d . 1 C
H8A 1.1232 0.2020 0.6283 0.071 Uiso calc R 1 H
H8B 1.0134 0.1834 0.7126 0.071 Uiso calc R 1 H
C9 0.9771(4) 0.2920(2) 0.6428(3) 0.0689(13) Uani d . 1 C
H9A 0.9926 0.3144 0.5742 0.083 Uiso calc R 1 H
H9B 1.0422 0.3197 0.6949 0.083 Uiso calc R 1 H
C10 0.8208(4) 0.3103(2) 0.6655(3) 0.0570(12) Uani d . 1 C
H10A 0.8110 0.3678 0.6712 0.068 Uiso calc R 1 H
H10B 0.7564 0.2933 0.6050 0.068 Uiso calc R 1 H
C11 0.7683(5) 0.2735(2) 0.7621(3) 0.0674(13) Uani d . 1 C
H11A 0.8447 0.2774 0.8197 0.081 Uiso calc R 1 H
H11B 0.6845 0.3033 0.7821 0.081 Uiso calc R 1 H
C12 0.7109(4) 0.1488(2) 0.8299(3) 0.0514(10) Uani d . 1 C
H12 0.7294 0.1761 0.8934 0.062 Uiso calc R 1 H
C13 0.6678(4) 0.0660(2) 0.8387(3) 0.0445(9) Uani d . 1 C
C14 0.6109(3) 0.0187(2) 0.7524(3) 0.0390(9) Uani d . 1 C
C15 0.5726(4) -0.0599(2) 0.7747(3) 0.0525(11) Uani d . 1 C
H15 0.5321 -0.0919 0.7198 0.063 Uiso calc R 1 H
C16 0.5924(5) -0.0914(2) 0.8738(4) 0.0681(13) Uani d . 1 C
H16 0.5664 -0.1441 0.8854 0.082 Uiso calc R 1 H
C17 0.6508(6) -0.0455(3) 0.9567(4) 0.0880(16) Uani d . 1 C
H17 0.6664 -0.0673 1.0242 0.106 Uiso calc R 1 H
C18 0.6857(5) 0.0319(3) 0.9393(3) 0.0710(13) Uani d . 1 C
H18 0.7226 0.0631 0.9962 0.085 Uiso calc R 1 H
C19 0.4357(4) 0.1870(2) 0.4665(3) 0.0481(10) Uani d . 1 C
C20 0.3380(4) 0.2448(2) 0.4023(3) 0.0772(15) Uani d . 1 C
H20A 0.3969 0.2828 0.3688 0.116 Uiso calc R 1 H
H20B 0.2768 0.2723 0.4479 0.116 Uiso calc R 1 H
H20C 0.2780 0.2161 0.3492 0.116 Uiso calc R 1 H

loop_
_atom_site_aniso_label
_atom_site_aniso_U_11
_atom_site_aniso_U_22
_atom_site_aniso_U_33
_atom_site_aniso_U_12
_atom_site_aniso_U_13
_atom_site_aniso_U_23
Mn1 0.0440(4) 0.0375(3) 0.0443(4) -0.0087(3) 0.0007(3) -0.0046(3)
Mn2 0.0365(4) 0.0353(4) 0.0428(5) -0.0072(3) -0.0014(4) -0.0032(4)
O1 0.0363(14) 0.0446(14) 0.0465(16) -0.0093(11) 0.0072(13) -0.0105(12)
O2 0.0498(16) 0.0430(14) 0.0365(16) -0.0117(11) -0.0005(12) -0.0004(12)
O3 0.0504(16) 0.0464(15) 0.069(2) -0.0043(13) -0.0113(15) -0.0015(14)
O4 0.0438(15) 0.0389(15) 0.0644(18) -0.0028(11) -0.0006(13) -0.0013(13)
N1 0.0360(18) 0.0410(18) 0.052(2) -0.0041(14) -0.0024(16) -0.0040(16)
N2 0.058(2) 0.0385(18) 0.049(2) -0.0062(15) 0.0020(17) -0.0080(16)
C1 0.033(2) 0.037(2) 0.058(3) -0.0031(17) -0.003(2) 0.008(2)
C2 0.033(2) 0.0339(19) 0.041(2) 0.0036(15) 0.0027(18) 0.0059(17)
C3 0.037(2) 0.0338(19) 0.039(2) 0.0045(17) 0.0002(19) 0.0066(17)
C4 0.042(2) 0.050(2) 0.045(3) 0.0033(18) -0.002(2) -0.007(2)
C5 0.060(3) 0.055(3) 0.046(3) 0.018(2) -0.002(2) -0.011(2)
C6 0.047(3) 0.067(3) 0.054(3) 0.018(2) 0.012(2) 0.001(2)
C7 0.033(2) 0.051(2) 0.063(3) 0.0062(18) 0.007(2) 0.018(2)
C8 0.044(2) 0.058(3) 0.072(3) -0.0044(19) -0.012(2) -0.016(2)
C9 0.069(3) 0.044(2) 0.091(4) -0.015(2) -0.008(3) -0.013(2)
C10 0.071(3) 0.033(2) 0.064(3) -0.006(2) -0.011(2) -0.009(2)
C11 0.087(3) 0.045(3) 0.069(3) -0.010(2) -0.004(3) -0.019(2)
C12 0.054(3) 0.055(3) 0.045(3) -0.003(2) 0.002(2) -0.019(2)
C13 0.046(2) 0.045(2) 0.043(3) -0.0043(18) 0.0051(19) -0.001(2)
C14 0.028(2) 0.046(2) 0.043(3) -0.0017(16) 0.0039(18) -0.0002(19)
C15 0.061(3) 0.051(2) 0.045(3) -0.007(2) 0.000(2) -0.001(2)
C16 0.088(3) 0.059(3) 0.057(3) -0.013(2) 0.001(3) 0.014(3)
C17 0.132(5) 0.083(4) 0.046(3) -0.016(3) -0.009(3) 0.014(3)
C18 0.097(4) 0.075(3) 0.040(3) -0.015(3) -0.001(3) -0.006(2)
C19 0.048(3) 0.045(2) 0.052(3) 0.0067(19) 0.001(2) -0.003(2)
C20 0.074(3) 0.051(3) 0.100(4) 0.003(2) -0.027(3) 0.013(2)

loop_
_atom_type_symbol
_atom_type_description
_atom_type_scat_dispersion_real
_atom_type_scat_dispersion_imag
_atom_type_scat_source
C C 0.0033 0.0016 'International Tables Vol C Tables 4.2.6.8 and 6.1.1.4'
H H 0.0000 0.0000 'International Tables Vol C Tables 4.2.6.8 and 6.1.1.4'
N N 0.0061 0.0033 'International Tables Vol C Tables 4.2.6.8 and 6.1.1.4'
O O 0.0106 0.0060 'International Tables Vol C Tables 4.2.6.8 and 6.1.1.4'
Mn Mn 0.3368 0.7283 'International Tables Vol C Tables 4.2.6.8 and 6.1.1.4'

loop_
_geom_angle_atom_site_label_1
_geom_angle_atom_site_label_2
_geom_angle_atom_site_label_3
_geom_angle_site_symmetry_1
_geom_angle_site_symmetry_3
_geom_angle
_geom_angle_publ_flag
O2 Mn1 O3 . . 108.73(10) y
O2 Mn1 O1 . . 81.20(10) y
O3 Mn1 O1 . . 94.15(10) y
O2 Mn1 N1 . . 133.74(10) y
O3 Mn1 N1 . . 116.55(11) y
O1 Mn1 N1 . . 86.49(10) y
O2 Mn1 N2 . . 85.34(11) y
O3 Mn1 N2 . . 102.24(11) y
O1 Mn1 N2 . . 161.46(10) y
N1 Mn1 N2 . . 93.76(12) y
O1 Mn2 O1 . 3_656 180.0 y
O1 Mn2 O4 . 3_656 92.14(9) y
O1 Mn2 O4 3_656 3_656 87.86(9) ?
O1 Mn2 O4 . . 87.86(9) y
O1 Mn2 O4 3_656 . 92.14(9) ?
O4 Mn2 O4 3_656 . 180.0 y
O1 Mn2 O2 . . 76.83(9) y
O1 Mn2 O2 3_656 . 103.17(9) y
O4 Mn2 O2 3_656 . 92.64(9) y
O4 Mn2 O2 . . 87.36(9) y
O1 Mn2 O2 . 3_656 103.17(9) ?
O1 Mn2 O2 3_656 3_656 76.83(9) ?
O4 Mn2 O2 3_656 3_656 87.36(9) ?
O4 Mn2 O2 . 3_656 92.64(9) ?
O2 Mn2 O2 . 3_656 180.0 y
C3 O1 Mn1 . . 131.4(2) ?
C3 O1 Mn2 . . 133.6(2) ?
Mn1 O1 Mn2 . . 94.28(10) ?
C14 O2 Mn1 . . 128.0(2) ?
C14 O2 Mn2 . . 136.1(2) ?
Mn1 O2 Mn2 . . 93.45(10) ?
C19 O3 Mn1 . . 119.7(2) ?
C19 O4 Mn2 . . 136.4(2) ?
C1 N1 C8 . . 116.6(3) ?
C1 N1 Mn1 . . 124.9(2) ?
C8 N1 Mn1 . . 118.0(2) ?
C12 N2 C11 . . 116.4(3) ?
C12 N2 Mn1 . . 123.6(2) ?
C11 N2 Mn1 . . 120.0(3) ?
N1 C1 C2 . . 129.0(3) ?
N1 C1 H1 . . 115.5 ?
C2 C1 H1 . . 115.5 ?
C7 C2 C3 . . 118.1(3) ?
C7 C2 C1 . . 116.6(3) ?
C3 C2 C1 . . 125.3(3) ?
O1 C3 C4 . . 120.7(3) ?
O1 C3 C2 . . 122.2(3) ?
C4 C3 C2 . . 117.1(3) ?
C5 C4 C3 . . 122.5(4) ?
C5 C4 H4 . . 118.7 ?
C3 C4 H4 . . 118.7 ?
C4 C5 C6 . . 120.7(4) ?
C4 C5 H5 . . 119.7 ?
C6 C5 H5 . . 119.7 ?
C7 C6 C5 . . 117.9(4) ?
C7 C6 H6 . . 121.1 ?
C5 C6 H6 . . 121.1 ?
C6 C7 C2 . . 123.5(4) ?
C6 C7 H7 . . 118.2 ?
C2 C7 H7 . . 118.2 ?
N1 C8 C9 . . 113.6(3) ?
N1 C8 H8A . . 108.9 ?
C9 C8 H8A . . 108.9 ?
N1 C8 H8B . . 108.9 ?
C9 C8 H8B . . 108.9 ?
H8A C8 H8B . . 107.7 ?
C8 C9 C10 . . 117.1(3) ?
C8 C9 H9A . . 108.0 ?
C10 C9 H9A . . 108.0 ?
C8 C9 H9B . . 108.0 ?
C10 C9 H9B . . 108.0 ?
H9A C9 H9B . . 107.3 ?
C11 C10 C9 . . 116.9(3) ?
C11 C10 H10A . . 108.1 ?
C9 C10 H10A . . 108.1 ?
C11 C10 H10B . . 108.1 ?
C9 C10 H10B . . 108.1 ?
H10A C10 H10B . . 107.3 ?
N2 C11 C10 . . 112.8(3) ?
N2 C11 H11A . . 109.0 ?
C10 C11 H11A . . 109.0 ?
N2 C11 H11B . . 109.0 ?
C10 C11 H11B . . 109.0 ?
H11A C11 H11B . . 107.8 ?
N2 C12 C13 . . 128.4(3) ?
N2 C12 H12 . . 115.8 ?
C13 C12 H12 . . 115.8 ?
C18 C13 C14 . . 119.0(3) ?
C18 C13 C12 . . 116.8(4) ?
C14 C13 C12 . . 124.2(4) ?
O2 C14 C15 . . 120.4(3) ?
O2 C14 C13 . . 122.7(3) ?
C15 C14 C13 . . 116.9(3) ?
C16 C15 C14 . . 122.4(4) ?
C16 C15 H15 . . 118.8 ?
C14 C15 H15 . . 118.8 ?
C15 C16 C17 . . 120.2(4) ?
C15 C16 H16 . . 119.9 ?
C17 C16 H16 . . 119.9 ?
C18 C17 C16 . . 119.4(4) ?
C18 C17 H17 . . 120.3 ?
C16 C17 H17 . . 120.3 ?
C17 C18 C13 . . 121.9(4) ?
C17 C18 H18 . . 119.0 ?
C13 C18 H18 . . 119.0 ?
O4 C19 O3 . . 124.9(3) ?
O4 C19 C20 . . 118.6(3) ?
O3 C19 C20 . . 116.5(3) ?
C19 C20 H20A . . 109.5 ?
C19 C20 H20B . . 109.5 ?
H20A C20 H20B . . 109.5 ?
C19 C20 H20C . . 109.5 ?
H20A C20 H20C . . 109.5 ?
H20B C20 H20C . . 109.5 ?

loop_
_geom_bond_atom_site_label_1
_geom_bond_atom_site_label_2
_geom_bond_site_symmetry_2
_geom_bond_distance
_geom_bond_publ_flag
Mn1 O2 . 2.080(2) y
Mn1 O3 . 2.083(2) y
Mn1 O1 . 2.102(2) y
Mn1 N1 . 2.160(3) y
Mn1 N2 . 2.176(3) y
Mn2 O1 . 2.165(2) y
Mn2 O1 3_656 2.165(2) ?
Mn2 O4 3_656 2.194(2) ?
Mn2 O4 . 2.194(2) y
Mn2 O2 . 2.215(2) y
Mn2 O2 3_656 2.215(2) ?
O1 C3 . 1.308(4) ?
O2 C14 . 1.311(4) ?
O3 C19 . 1.262(4) ?
O4 C19 . 1.242(4) ?
N1 C1 . 1.272(4) ?
N1 C8 . 1.474(4) ?
N2 C12 . 1.270(4) ?
N2 C11 . 1.479(4) ?
C1 C2 . 1.440(5) ?
C1 H1 . 0.9300 ?
C2 C7 . 1.394(5) ?
C2 C3 . 1.425(4) ?
C3 C4 . 1.391(4) ?
C4 C5 . 1.364(5) ?
C4 H4 . 0.9300 ?
C5 C6 . 1.385(5) ?
C5 H5 . 0.9300 ?
C6 C7 . 1.359(5) ?
C6 H6 . 0.9300 ?
C7 H7 . 0.9300 ?
C8 C9 . 1.507(5) ?
C8 H8A . 0.9700 ?
C8 H8B . 0.9700 ?
C9 C10 . 1.521(5) ?
C9 H9A . 0.9700 ?
C9 H9B . 0.9700 ?
C10 C11 . 1.490(5) ?
C10 H10A . 0.9700 ?
C10 H10B . 0.9700 ?
C11 H11A . 0.9700 ?
C11 H11B . 0.9700 ?
C12 C13 . 1.450(5) ?
C12 H12 . 0.9300 ?
C13 C18 . 1.395(5) ?
C13 C14 . 1.413(5) ?
C14 C15 . 1.399(5) ?
C15 C16 . 1.361(5) ?
C15 H15 . 0.9300 ?
C16 C17 . 1.372(5) ?
C16 H16 . 0.9300 ?
C17 C18 . 1.359(5) ?
C17 H17 . 0.9300 ?
C18 H18 . 0.9300 ?
C19 C20 . 1.509(5) ?
C20 H20A . 0.9600 ?
C20 H20B . 0.9600 ?
C20 H20C . 0.9600 ?
